data_7114551
loop_
_publ_author_name
'Albrecht, Martin'
'Crabtree, Robert H.'
'Mata, Jose'
'Peris, Eduardo'

_publ_section_title
;
 Chelating bis-carbene rhodium(iii) complexes in transfer hydrogenation of
 ketones and iminesElectronic supplementary information (ESI) available:
 spectroscopic data for the rhodium(iii) complexes. See
 http://www.rsc.org/suppdata/cc/b1/b109491b/
;
_journal_issue 1
_journal_name_full 'Chemical Communications'
_journal_page_first 32
_journal_paper_doi 10.1039/b109491b
_journal_year 2002
_chemical_formula_sum 'C22 H29 I2 N4 O2 Rh'
_chemical_formula_weight 738.20
_chemical_name_systematic
;
?
;
_space_group_IT_number 14
_symmetry_cell_setting monoclinic
_symmetry_space_group_name_Hall '-P 2ybc'
_symmetry_space_group_name_H-M 'P 1 21/c 1'
_atom_sites_solution_hydrogens geom
_atom_sites_solution_primary direct
_atom_sites_solution_secondary difmap
_audit_creation_method SHELXL-97
_cell_angle_alpha 90.00
_cell_angle_beta 103.260(8)
_cell_angle_gamma 90.00
_cell_formula_units_Z 4
_cell_length_a 8.654(3)
_cell_length_b 17.372(6)
_cell_length_c 18.001(6)
_cell_measurement_temperature 566(2)
_cell_volume 2634.1(16)
_computing_cell_refinement 'Bruker SMART'
_computing_data_collection 'Bruker SMART'
_computing_data_reduction 'Bruker SHELXTL'
_computing_molecular_graphics 'Bruker SHELXTL'
_computing_publication_material 'Bruker SHELXTL'
_computing_structure_refinement 'SHELXL-97 (Sheldrick, 1997)'
_computing_structure_solution 'SHELXS-97 (Sheldrick, 1990)'
_diffrn_ambient_temperature 566(2)
_diffrn_measured_fraction_theta_full 1.000
_diffrn_measured_fraction_theta_max 1.000
_diffrn_measurement_device_type 'CCD area detector'
_diffrn_measurement_method 'phi and omega scans'
_diffrn_radiation_monochromator graphite
_diffrn_radiation_source 'fine-focus sealed tube'
_diffrn_radiation_type MoK\a
_diffrn_radiation_wavelength 0.71073
_diffrn_reflns_av_R_equivalents 0.0564
_diffrn_reflns_av_sigmaI/netI 0.0521
_diffrn_reflns_limit_h_max 8
_diffrn_reflns_limit_h_min -9
_diffrn_reflns_limit_k_max 18
_diffrn_reflns_limit_k_min -15
_diffrn_reflns_limit_l_max 18
_diffrn_reflns_limit_l_min -18
_diffrn_reflns_number 11164
_diffrn_reflns_theta_full 21.97
_diffrn_reflns_theta_max 21.97
_diffrn_reflns_theta_min 1.65
_exptl_absorpt_coefficient_mu 3.016
_exptl_absorpt_correction_T_max 1.955780
_exptl_absorpt_correction_T_min 1.279350
_exptl_absorpt_correction_type 'Bruker SADABS'
_exptl_crystal_colour Prism
_exptl_crystal_density_diffrn 1.861
_exptl_crystal_density_method 'not measured'
_exptl_crystal_description Orange
_exptl_crystal_F_000 1424
_exptl_crystal_size_max 0.13
_exptl_crystal_size_mid 0.09
_exptl_crystal_size_min 0.05
_refine_diff_density_max 0.644
_refine_diff_density_min -0.624
_refine_diff_density_rms 0.118
_refine_ls_extinction_method none
_refine_ls_goodness_of_fit_ref 1.103
_refine_ls_hydrogen_treatment mixed
_refine_ls_matrix_type full
_refine_ls_number_parameters 280
_refine_ls_number_reflns 3212
_refine_ls_number_restraints 0
_refine_ls_restrained_S_all 1.103
_refine_ls_R_factor_all 0.0686
_refine_ls_R_factor_gt 0.0424
_refine_ls_shift/su_max 0.003
_refine_ls_shift/su_mean 0.000
_refine_ls_structure_factor_coef Fsqd
_refine_ls_weighting_details 'calc w=1/[\s^2^(Fo^2^)+(0.0459P)^2^+2.9480P] where P=(Fo^2^+2Fc^2^)/3'
_refine_ls_weighting_scheme calc
_refine_ls_wR_factor_gt 0.0940
_refine_ls_wR_factor_ref 0.1016
_reflns_number_gt 2314
_reflns_number_total 3212
_reflns_threshold_expression &gt;2sigma(I)
_cod_data_source_file b109491b.txt
_cod_data_source_block 2c
_cod_depositor_comments
;
The following automatic conversions were performed:

'_symmetry_cell_setting' value 'Monoclinic' changed to 'monoclinic'
according to
/usr/data/users/saulius/automatic-downloads/retrospective/RSC/lib/dictionaries/cif_core.dic
dictionary named 'cif_core.dic' version 2.4.2 from 2011-04-26.

Automatic conversion script
Id: cif_fix_values 2281 2013-09-26 08:29:07Z andrius 
;
_cod_original_cell_volume 2634.2(16)
_cod_original_sg_symbol_H-M P2(1)/c
_cod_database_code 7114551

loop_
_symmetry_equiv_pos_as_xyz
'x, y, z'
'-x, y+1/2, -z+1/2'
'-x, -y, -z'
'x, -y-1/2, z-1/2'

loop_
_atom_site_label
_atom_site_type_symbol
_atom_site_fract_x
_atom_site_fract_y
_atom_site_fract_z
_atom_site_U_iso_or_equiv
_atom_site_adp_type
_atom_site_occupancy
_atom_site_symmetry_multiplicity
_atom_site_calc_flag
_atom_site_refinement_flags
Rh1 Rh 0.08855(9) 0.26267(4) 0.40831(4) 0.0367(2) Uani 1 1 d .
O1 O 0.0949(9) 0.3405(4) 0.5041(3) 0.0519(19) Uani 1 1 d .
I1 I -0.10104(10) 0.36406(4) 0.31938(4) 0.0642(3) Uani 1 1 d .
N1 N 0.1134(10) 0.1374(5) 0.2924(4) 0.044(2) Uani 1 1 d .
C1 C 0.1326(11) 0.2130(5) 0.3155(5) 0.037(2) Uani 1 1 d .
O2 O 0.2707(8) 0.3505(4) 0.4342(4) 0.0523(19) Uani 1 1 d .
I2 I 0.27829(8) 0.17049(4) 0.50695(4) 0.0476(2) Uani 1 1 d .
N2 N 0.1766(10) 0.2483(4) 0.2580(4) 0.045(2) Uani 1 1 d .
C2 C 0.1856(14) 0.1971(7) 0.2001(6) 0.063(3) Uani 1 1 d .
H2 H 0.2157 0.2089 0.1550 0.076 Uiso 1 1 calc R
N3 N -0.1376(10) 0.1223(5) 0.3781(4) 0.042(2) Uani 1 1 d .
C3 C 0.1434(14) 0.1283(7) 0.2205(5) 0.060(3) Uani 1 1 d .
H3 H 0.1355 0.0830 0.1923 0.072 Uiso 1 1 calc R
N4 N -0.2371(11) 0.2213(5) 0.4242(4) 0.051(2) Uani 1 1 d .
C4 C 0.2315(13) 0.3268(6) 0.2538(6) 0.052(3) Uani 1 1 d .
H4A H 0.2143 0.3551 0.2977 0.063 Uiso 1 1 calc R
H4B H 0.1679 0.3510 0.2084 0.063 Uiso 1 1 calc R
C5 C 0.4038(15) 0.3331(7) 0.2518(7) 0.077(4) Uani 1 1 d .
H5A H 0.4247 0.2990 0.2125 0.092 Uiso 1 1 calc R
H5B H 0.4683 0.3160 0.3004 0.092 Uiso 1 1 calc R
C6 C 0.4534(15) 0.4146(7) 0.2359(7) 0.082(4) Uani 1 1 d .
H6A H 0.5625 0.4140 0.2306 0.098 Uiso 1 1 calc R
H6B H 0.3870 0.4327 0.1881 0.098 Uiso 1 1 calc R
C7 C 0.4394(19) 0.4685(8) 0.2980(8) 0.116(6) Uani 1 1 d .
H7A H 0.4699 0.5192 0.2859 0.174 Uiso 1 1 calc R
H7B H 0.5078 0.4517 0.3451 0.174 Uiso 1 1 calc R
H7C H 0.3316 0.4693 0.3033 0.174 Uiso 1 1 calc R
C11 C -0.1024(13) 0.1966(6) 0.4044(5) 0.043(3) Uani 1 1 d .
C12 C -0.3535(13) 0.1634(7) 0.4076(6) 0.063(3) Uani 1 1 d .
H12 H -0.4567 0.1667 0.4142 0.075 Uiso 1 1 calc R
C13 C -0.2905(15) 0.1044(7) 0.3812(6) 0.060(3) Uani 1 1 d .
H13 H -0.3409 0.0577 0.3668 0.072 Uiso 1 1 calc R
C14 C -0.2582(14) 0.2909(6) 0.4670(5) 0.056(3) Uani 1 1 d .
H14A H -0.3603 0.3141 0.4447 0.067 Uiso 1 1 calc R
H14B H -0.1760 0.3280 0.4639 0.067 Uiso 1 1 calc R
C15 C -0.2496(13) 0.2714(5) 0.5492(5) 0.050(3) Uani 1 1 d .
H15A H -0.1444 0.2520 0.5722 0.060 Uiso 1 1 calc R
H15B H -0.3254 0.2309 0.5517 0.060 Uiso 1 1 calc R
C16 C -0.2851(17) 0.3412(7) 0.5946(6) 0.078(4) Uani 1 1 d .
H16A H -0.2023 0.3792 0.5966 0.094 Uiso 1 1 calc R
H16B H -0.3846 0.3640 0.5678 0.094 Uiso 1 1 calc R
C17 C -0.296(2) 0.3230(9) 0.6727(7) 0.114(6) Uani 1 1 d .
H17A H -0.3183 0.3692 0.6976 0.171 Uiso 1 1 calc R
H17B H -0.1970 0.3017 0.7002 0.171 Uiso 1 1 calc R
H17C H -0.3795 0.2864 0.6714 0.171 Uiso 1 1 calc R
C21 C 0.0971(12) 0.0718(5) 0.3375(5) 0.041(2) Uani 1 1 d .
C22 C -0.0247(13) 0.0640(5) 0.3748(5) 0.040(3) Uani 1 1 d .
C23 C -0.0402(13) -0.0056(6) 0.4097(5) 0.046(3) Uani 1 1 d .
H23 H -0.1248 -0.0124 0.4328 0.056 Uiso 1 1 calc R
C24 C 0.0643(16) -0.0650(7) 0.4113(6) 0.063(3) Uani 1 1 d .
H24 H 0.0499 -0.1115 0.4343 0.076 Uiso 1 1 calc R
C25 C 0.1914(16) -0.0544(6) 0.3782(6) 0.069(4) Uani 1 1 d .
H25 H 0.2672 -0.0930 0.3814 0.083 Uiso 1 1 calc R
C26 C 0.2066(14) 0.0130(6) 0.3404(6) 0.057(3) Uani 1 1 d .
H26 H 0.2907 0.0192 0.3168 0.068 Uiso 1 1 calc R
C31 C 0.2087(15) 0.3756(6) 0.4879(6) 0.053(3) Uani 1 1 d .
C32 C 0.2757(17) 0.4466(7) 0.5319(7) 0.102(5) Uani 1 1 d .
H32A H 0.3623 0.4661 0.5123 0.153 Uiso 1 1 calc R
H32B H 0.3131 0.4337 0.5849 0.153 Uiso 1 1 calc R
H32C H 0.1944 0.4852 0.5266 0.153 Uiso 1 1 calc R

loop_
_atom_site_aniso_label
_atom_site_aniso_U_11
_atom_site_aniso_U_22
_atom_site_aniso_U_33
_atom_site_aniso_U_23
_atom_site_aniso_U_13
_atom_site_aniso_U_12
Rh1 0.0431(5) 0.0385(5) 0.0322(4) -0.0008(3) 0.0164(4) -0.0072(3)
O1 0.073(6) 0.050(5) 0.038(4) -0.006(3) 0.024(4) -0.015(4)
I1 0.0687(6) 0.0695(6) 0.0567(5) 0.0187(4) 0.0195(4) 0.0134(4)
N1 0.051(6) 0.053(6) 0.035(5) -0.003(4) 0.021(4) -0.010(4)
C1 0.034(6) 0.041(6) 0.040(6) 0.003(5) 0.014(5) -0.010(5)
O2 0.056(5) 0.051(5) 0.056(4) -0.003(3) 0.024(4) -0.021(3)
I2 0.0442(5) 0.0563(5) 0.0428(4) 0.0048(3) 0.0113(3) -0.0036(3)
N2 0.057(6) 0.042(5) 0.044(5) 0.003(4) 0.027(4) -0.011(4)
C2 0.082(10) 0.077(9) 0.042(6) -0.009(6) 0.038(6) -0.012(7)
N3 0.041(6) 0.047(6) 0.043(5) -0.003(4) 0.021(4) -0.012(4)
C3 0.094(10) 0.057(8) 0.038(6) -0.010(5) 0.036(6) -0.014(6)
N4 0.051(7) 0.059(6) 0.051(5) -0.010(4) 0.026(5) -0.006(5)
C4 0.060(8) 0.053(7) 0.052(6) 0.022(5) 0.029(6) 0.004(6)
C5 0.069(10) 0.076(9) 0.087(9) 0.003(7) 0.020(8) 0.001(7)
C6 0.059(9) 0.080(10) 0.103(11) 0.045(8) 0.009(8) -0.020(7)
C7 0.126(15) 0.100(12) 0.115(12) -0.033(10) 0.011(10) -0.060(10)
C11 0.053(8) 0.046(7) 0.029(5) -0.002(5) 0.009(5) -0.010(5)
C12 0.032(7) 0.091(10) 0.067(8) -0.012(7) 0.018(6) -0.023(7)
C13 0.066(10) 0.061(8) 0.057(7) -0.018(6) 0.023(7) -0.023(7)
C14 0.078(9) 0.047(7) 0.049(7) 0.002(5) 0.026(6) 0.018(6)
C15 0.055(8) 0.049(7) 0.048(6) -0.001(5) 0.014(6) 0.003(5)
C16 0.116(12) 0.073(9) 0.051(7) 0.002(6) 0.029(7) 0.033(7)
C17 0.161(17) 0.129(13) 0.067(9) -0.008(8) 0.056(10) 0.024(11)
C21 0.057(8) 0.031(6) 0.042(6) -0.010(5) 0.025(6) -0.003(5)
C22 0.056(8) 0.039(6) 0.022(5) -0.009(4) 0.003(5) -0.015(5)
C23 0.052(8) 0.048(7) 0.050(6) -0.012(5) 0.034(6) -0.021(6)
C24 0.094(11) 0.054(8) 0.048(7) 0.002(5) 0.030(7) -0.015(7)
C25 0.110(12) 0.041(8) 0.061(7) -0.006(6) 0.031(8) 0.009(6)
C26 0.084(10) 0.047(8) 0.051(7) -0.015(5) 0.041(6) -0.009(6)
C31 0.068(9) 0.035(7) 0.050(7) 0.001(5) 0.002(7) 0.004(6)
C32 0.134(14) 0.086(11) 0.079(9) -0.032(8) 0.010(9) -0.029(9)

loop_
_atom_type_symbol
_atom_type_description
_atom_type_scat_dispersion_real
_atom_type_scat_dispersion_imag
_atom_type_scat_source
C C 0.0033 0.0016 'International Tables Vol C Tables 4.2.6.8 and 6.1.1.4'
H H 0.0000 0.0000 'International Tables Vol C Tables 4.2.6.8 and 6.1.1.4'
N N 0.0061 0.0033 'International Tables Vol C Tables 4.2.6.8 and 6.1.1.4'
O O 0.0106 0.0060 'International Tables Vol C Tables 4.2.6.8 and 6.1.1.4'
Rh Rh -1.1178 0.9187 'International Tables Vol C Tables 4.2.6.8 and 6.1.1.4'
I I -0.4742 1.8119 'International Tables Vol C Tables 4.2.6.8 and 6.1.1.4'

loop_
_geom_angle_atom_site_label_1
_geom_angle_atom_site_label_2
_geom_angle_atom_site_label_3
_geom_angle
C1 Rh1 C11 92.2(4)
C1 Rh1 O2 102.5(3)
C11 Rh1 O2 165.1(3)
C1 Rh1 O1 162.8(3)
C11 Rh1 O1 104.7(3)
O2 Rh1 O1 60.5(3)
C1 Rh1 C31 133.1(4)
C11 Rh1 C31 134.4(4)
O2 Rh1 C31 30.8(3)
O1 Rh1 C31 29.8(3)
C1 Rh1 I2 95.2(3)
C11 Rh1 I2 93.2(3)
O2 Rh1 I2 88.45(18)
O1 Rh1 I2 86.89(19)
C31 Rh1 I2 88.8(2)
C1 Rh1 I1 89.6(3)
C11 Rh1 I1 88.2(3)
O2 Rh1 I1 88.93(19)
O1 Rh1 I1 88.03(19)
C31 Rh1 I1 86.8(2)
I2 Rh1 I1 174.92(4)
C31 O1 Rh1 89.8(6)
C1 N1 C3 110.8(8)
C1 N1 C21 127.8(7)
C3 N1 C21 120.3(8)
N2 C1 N1 103.9(8)
N2 C1 Rh1 126.6(7)
N1 C1 Rh1 129.3(6)
C31 O2 Rh1 89.6(6)
C1 N2 C2 111.4(8)
C1 N2 C4 128.9(8)
C2 N2 C4 119.3(8)
C3 C2 N2 107.7(9)
C13 N3 C11 109.6(8)
C13 N3 C22 121.3(9)
C11 N3 C22 125.5(9)
C2 C3 N1 106.2(9)
C11 N4 C12 109.5(9)
C11 N4 C14 127.7(9)
C12 N4 C14 122.1(10)
N2 C4 C5 114.1(9)
C4 C5 C6 113.3(10)
C7 C6 C5 111.6(11)
N4 C11 N3 104.3(8)
N4 C11 Rh1 124.1(7)
N3 C11 Rh1 131.5(8)
C13 C12 N4 107.5(10)
C12 C13 N3 109.0(10)
N4 C14 C15 110.3(8)
C14 C15 C16 112.1(8)
C17 C16 C15 114.0(10)
C22 C21 C26 120.0(9)
C22 C21 N1 122.9(9)
C26 C21 N1 117.1(9)
C21 C22 C23 118.1(10)
C21 C22 N3 124.0(9)
C23 C22 N3 117.9(9)
C24 C23 C22 122.5(10)
C23 C24 C25 118.7(10)
C26 C25 C24 120.2(11)
C25 C26 C21 120.3(11)
O1 C31 O2 119.8(9)
O1 C31 C32 120.4(11)
O2 C31 C32 119.8(12)
O1 C31 Rh1 60.4(5)
O2 C31 Rh1 59.7(5)
C32 C31 Rh1 176.6(8)

loop_
_geom_bond_atom_site_label_1
_geom_bond_atom_site_label_2
_geom_bond_distance
Rh1 C1 1.992(9)
Rh1 C11 2.000(10)
Rh1 O2 2.166(6)
Rh1 O1 2.181(6)
Rh1 C31 2.510(10)
Rh1 I2 2.6602(12)
Rh1 I1 2.6744(12)
O1 C31 1.248(13)
N1 C1 1.377(11)
N1 C3 1.386(11)
N1 C21 1.423(11)
C1 N2 1.332(11)
O2 C31 1.284(12)
N2 C2 1.385(11)
N2 C4 1.451(11)
C2 C3 1.327(14)
N3 C13 1.373(13)
N3 C11 1.385(11)
N3 C22 1.419(12)
N4 C11 1.363(12)
N4 C12 1.406(13)
N4 C14 1.469(12)
C4 C5 1.505(15)
C5 C6 1.526(15)
C6 C7 1.484(17)
C12 C13 1.300(15)
C14 C15 1.502(12)
C15 C16 1.533(13)
C16 C17 1.464(15)
C21 C22 1.381(13)
C21 C26 1.386(14)
C22 C23 1.382(13)
C23 C24 1.367(15)
C24 C25 1.378(15)
C25 C26 1.376(14)
C31 C32 1.508(15)

loop_
_geom_torsion_atom_site_label_1
_geom_torsion_atom_site_label_2
_geom_torsion_atom_site_label_3
_geom_torsion_atom_site_label_4
_geom_torsion
C1 Rh1 O1 C31 -4.8(14)
C11 Rh1 O1 C31 -174.5(6)
O2 Rh1 O1 C31 3.0(6)
I2 Rh1 O1 C31 92.9(6)
I1 Rh1 O1 C31 -86.9(6)
C3 N1 C1 N2 -1.0(11)
C21 N1 C1 N2 166.8(9)
C3 N1 C1 Rh1 174.1(8)
C21 N1 C1 Rh1 -18.1(14)
C11 Rh1 C1 N2 137.9(9)
O2 Rh1 C1 N2 -39.0(9)
O1 Rh1 C1 N2 -32.1(17)
C31 Rh1 C1 N2 -35.4(10)
I2 Rh1 C1 N2 -128.6(8)
I1 Rh1 C1 N2 49.8(8)
C11 Rh1 C1 N1 -36.3(9)
O2 Rh1 C1 N1 146.8(8)
O1 Rh1 C1 N1 153.7(9)
C31 Rh1 C1 N1 150.4(7)
I2 Rh1 C1 N1 57.2(8)
I1 Rh1 C1 N1 -124.4(8)
C1 Rh1 O2 C31 174.8(6)
C11 Rh1 O2 C31 6.6(15)
O1 Rh1 O2 C31 -2.9(6)
I2 Rh1 O2 C31 -90.2(6)
I1 Rh1 O2 C31 85.5(6)
N1 C1 N2 C2 -0.1(11)
Rh1 C1 N2 C2 -175.5(8)
N1 C1 N2 C4 -172.0(9)
Rh1 C1 N2 C4 12.6(15)
C1 N2 C2 C3 1.3(13)
C4 N2 C2 C3 174.0(10)
N2 C2 C3 N1 -1.8(13)
C1 N1 C3 C2 1.8(13)
C21 N1 C3 C2 -167.0(10)
C1 N2 C4 C5 111.3(12)
C2 N2 C4 C5 -60.0(13)
N2 C4 C5 C6 171.7(9)
C4 C5 C6 C7 64.2(14)
C12 N4 C11 N3 -1.9(10)
C12 N4 C11 Rh1 174.0(7)
C14 N4 C11 Rh1 -15.1(13)
C13 N3 C11 N4 1.0(10)
C22 N3 C11 N4 -157.7(8)
C13 N3 C11 Rh1 -174.5(7)
C22 N3 C11 Rh1 26.9(13)
C1 Rh1 C11 N4 -144.3(8)
O2 Rh1 C11 N4 24.1(18)
O1 Rh1 C11 N4 32.7(8)
C31 Rh1 C11 N4 28.9(10)
I2 Rh1 C11 N4 120.3(7)
I1 Rh1 C11 N4 -54.8(7)
C1 Rh1 C11 N3 30.4(9)
O2 Rh1 C11 N3 -161.2(9)
O1 Rh1 C11 N3 -152.6(8)
C31 Rh1 C11 N3 -156.4(7)
I2 Rh1 C11 N3 -65.0(8)
I1 Rh1 C11 N3 119.9(8)
C11 N4 C12 C13 2.2(12)
C14 N4 C12 C13 -169.3(9)
N4 C12 C13 N3 -1.5(13)
C11 N3 C13 C12 0.4(12)
C22 N3 C13 C12 160.1(9)
C11 N4 C14 C15 -99.4(12)
C12 N4 C14 C15 70.5(13)
N4 C14 C15 C16 -175.1(10)
C14 C15 C16 C17 173.4(12)
C1 N1 C21 C22 60.0(14)
C3 N1 C21 C22 -133.3(10)
C1 N1 C21 C26 -122.6(10)
C3 N1 C21 C26 44.2(13)
C26 C21 C22 C23 -4.8(13)
N1 C21 C22 C23 172.6(8)
C26 C21 C22 N3 176.9(9)
N1 C21 C22 N3 -5.7(14)
C13 N3 C22 C21 148.2(9)
C11 N3 C22 C21 -55.4(12)
C13 N3 C22 C23 -30.1(12)
C11 N3 C22 C23 126.2(10)
C21 C22 C23 C24 3.1(14)
N3 C22 C23 C24 -178.5(9)
C22 C23 C24 C25 1.2(16)
C23 C24 C25 C26 -3.9(16)
C24 C25 C26 C21 2.1(16)
C22 C21 C26 C25 2.3(15)
N1 C21 C26 C25 -175.3(9)
Rh1 O1 C31 O2 -5.0(10)
Rh1 O1 C31 C32 176.2(10)
Rh1 O2 C31 O1 5.0(10)
Rh1 O2 C31 C32 -176.1(10)
C1 Rh1 C31 O1 178.1(6)
C11 Rh1 C31 O1 7.4(8)
O2 Rh1 C31 O1 -175.0(10)
I2 Rh1 C31 O1 -85.9(6)
I1 Rh1 C31 O1 91.7(6)
C1 Rh1 C31 O2 -7.0(8)
C11 Rh1 C31 O2 -177.6(6)
O1 Rh1 C31 O2 175.0(10)
I2 Rh1 C31 O2 89.1(5)
I1 Rh1 C31 O2 -93.3(5)
C1 Rh1 C31 C32 75(18)
C11 Rh1 C31 C32 -96(18)
O2 Rh1 C31 C32 81(18)
O1 Rh1 C31 C32 -104(18)
I2 Rh1 C31 C32 171(18)
I1 Rh1 C31 C32 -12(18)
